data_4038269
loop_
_publ_author_name
'Cast\'an, Alejandro'
'Badorrey, Ram\'on'
'D\'iez, Jos\'e A'
'Christoffersen, Claus T.'
'Rasmussen, Lars K.'
'Kehler, Jan'
'K\"ohler, Ralf'
'G\'alvez, Jos\'e A'
'D\'iaz-de-Villegas, Mar\'ia D'

_publ_section_title
;
 Debenzylative Cycloetherification as a Synthetic Tool in the
 Diastereoselective Synthesis of 3,6-Disubstituted
 Hexahydro-2<i>H</i>-furo[3,2-<i>b</i>]pyrroles, PDE1 Enzyme Inhibitors
 with an Antiproliferative Effect on Melanoma Cells.
;
_journal_issue 9
_journal_name_full 'The Journal of organic chemistry'
_journal_page_first 5941
_journal_page_last 5951
_journal_paper_doi 10.1021/acs.joc.0c00276
_journal_volume 85
_journal_year 2020
_chemical_absolute_configuration rm
_chemical_formula_moiety 'C18 H25 N O5'
_chemical_formula_sum 'C18 H25 N O5'
_chemical_formula_weight 335.39
_chemical_name_systematic
; 
tert-butyl (3S,3aS,6R,6aR)-3-(benzyloxy)-6-hydroxyhexahydro-4H-furo[3,2-b]pyrrole-4-carboxylate 
;
_space_group_IT_number 19
_space_group_name_Hall 'P 2ac 2ab'
_space_group_name_H-M_alt 'P 21 21 21'
_symmetry_cell_setting orthorhombic
_symmetry_space_group_name_H-M 'P 21 21 21'
_atom_sites_solution_hydrogens geom
_atom_sites_solution_primary direct
_atom_sites_solution_secondary difmap
_audit_creation_method SHELXL-97
_cell_angle_alpha 90.00
_cell_angle_beta 90.00
_cell_angle_gamma 90.00
_cell_formula_units_Z 4
_cell_length_a 8.6708(15)
_cell_length_b 11.5329(18)
_cell_length_c 17.874(3)
_cell_measurement_reflns_used 3112
_cell_measurement_temperature 293(2)
_cell_measurement_theta_max 21.2400
_cell_measurement_theta_min 3.4600
_cell_volume 1787.4(5)
_computing_structure_refinement 'SHELXL-97 (Sheldrick, 1997)'
_computing_structure_solution 'SHELXS-97 (Sheldrick, 1990)'
_diffrn_ambient_temperature 293(2)
_diffrn_measured_fraction_theta_full 0.997
_diffrn_measured_fraction_theta_max 0.924
_diffrn_measurement_device_type 'Xcalibur, Sapphire3'
_diffrn_measurement_method '\w scans'
_diffrn_radiation_monochromator graphite
_diffrn_radiation_source 'fine-focus sealed tube'
_diffrn_radiation_type MoK\a
_diffrn_radiation_wavelength 0.71073
_diffrn_reflns_av_R_equivalents 0.0360
_diffrn_reflns_av_sigmaI/netI 0.0395
_diffrn_reflns_limit_h_max 8
_diffrn_reflns_limit_h_min -11
_diffrn_reflns_limit_k_max 15
_diffrn_reflns_limit_k_min -15
_diffrn_reflns_limit_l_max 20
_diffrn_reflns_limit_l_min -23
_diffrn_reflns_number 14059
_diffrn_reflns_theta_full 25.50
_diffrn_reflns_theta_max 28.82
_diffrn_reflns_theta_min 3.15
_exptl_absorpt_coefficient_mu 0.091
_exptl_absorpt_correction_type none
_exptl_crystal_colour colourless
_exptl_crystal_density_diffrn 1.246
_exptl_crystal_density_method 'not measured'
_exptl_crystal_description prism
_exptl_crystal_F_000 720
_exptl_crystal_size_max 0.52
_exptl_crystal_size_mid 0.46
_exptl_crystal_size_min 0.25
_refine_diff_density_max 0.158
_refine_diff_density_min -0.246
_refine_diff_density_rms 0.051
_refine_ls_abs_structure_details 'Flack H D (1983), Acta Cryst. A39, 876-881'
_refine_ls_abs_structure_Flack -0.5(13)
_refine_ls_extinction_method none
_refine_ls_goodness_of_fit_ref 1.152
_refine_ls_hydrogen_treatment mixed
_refine_ls_matrix_type full
_refine_ls_number_parameters 221
_refine_ls_number_reflns 4196
_refine_ls_number_restraints 0
_refine_ls_restrained_S_all 1.152
_refine_ls_R_factor_all 0.0720
_refine_ls_R_factor_gt 0.0508
_refine_ls_shift/su_max 0.001
_refine_ls_shift/su_mean 0.000
_refine_ls_structure_factor_coef Fsqd
_refine_ls_weighting_details 'calc w=1/[\s^2^(Fo^2^)+(0.0393P)^2^+0.4050P] where P=(Fo^2^+2Fc^2^)/3'
_refine_ls_weighting_scheme calc
_refine_ls_wR_factor_gt 0.1160
_refine_ls_wR_factor_ref 0.1266
_reflns_number_gt 3135
_reflns_number_total 4196
_reflns_threshold_expression >2sigma(I)
_cod_data_source_file jo0c00276_si_002.cif
_cod_data_source_block shelxl
_cod_depositor_comments
;
The following automatic conversions were performed:

data item '_symmetry_cell_setting' value 'Orthorhombic' was changed
to 'orthorhombic' in accordance with the
/home/data/users/saulius/crontab/automatic-downloads/rss-feeds/ACS/lib/dictionaries/cif_core.dic
dictionary named 'cif_core.dic' version 2.4.2 last updated on
2011-04-26.

Automatic conversion script
Id: cif_fix_values 7556 2019-12-06 15:28:31Z antanas 

 Adding full bibliography for 4038269.cif.
;
_cod_database_code 4038269

loop_
_symmetry_equiv_pos_as_xyz
'x, y, z'
'-x+1/2, -y, z+1/2'
'x+1/2, -y+1/2, -z'
'-x, y+1/2, -z+1/2'

loop_
_atom_site_label
_atom_site_type_symbol
_atom_site_fract_x
_atom_site_fract_y
_atom_site_fract_z
_atom_site_U_iso_or_equiv
_atom_site_adp_type
_atom_site_occupancy
_atom_site_symmetry_multiplicity
_atom_site_calc_flag
_atom_site_refinement_flags
_atom_site_disorder_assembly
_atom_site_disorder_group
O1 O 1.0229(2) 0.13168(16) 1.08622(10) 0.0576(5) Uani 1 1 d . . .
O2 O 1.1832(2) -0.11432(17) 0.98933(11) 0.0565(5) Uani 1 1 d . . .
H2O H 1.210(5) -0.187(3) 1.010(2) 0.096(12) Uiso 1 1 d . . .
O3 O 0.9327(2) 0.27894(13) 0.95692(9) 0.0485(5) Uani 1 1 d . . .
O4 O 0.6914(2) -0.17240(14) 0.94181(10) 0.0541(5) Uani 1 1 d . . .
O5 O 0.7278(2) -0.00689(14) 0.87586(9) 0.0490(4) Uani 1 1 d . . .
N1 N 0.8622(2) -0.03705(15) 0.97902(10) 0.0379(5) Uani 1 1 d . . .
C1 C 0.9500(3) 0.06901(18) 0.96503(13) 0.0376(5) Uani 1 1 d . . .
H1 H 0.9912 0.0722 0.9140 0.045 Uiso 1 1 calc R . .
C2 C 1.0775(3) 0.06504(19) 1.02416(13) 0.0422(5) Uani 1 1 d . . .
H2 H 1.1751 0.0956 1.0047 0.051 Uiso 1 1 calc R . .
C3 C 1.0913(3) -0.0623(2) 1.04519(14) 0.0432(5) Uani 1 1 d . . .
H3 H 1.1353 -0.0727 1.0952 0.052 Uiso 1 1 calc R . .
C4 C 0.9262(3) -0.10441(19) 1.04097(13) 0.0433(6) Uani 1 1 d . . .
H4A H 0.9219 -0.1869 1.0305 0.052 Uiso 1 1 calc R . .
H4B H 0.8715 -0.0888 1.0872 0.052 Uiso 1 1 calc R . .
C5 C 0.8599(3) 0.17792(19) 0.98557(13) 0.0413(5) Uani 1 1 d . . .
H5 H 0.7518 0.1728 0.9698 0.050 Uiso 1 1 calc R . .
C6 C 0.8751(3) 0.1797(2) 1.06946(15) 0.0533(7) Uani 1 1 d . . .
H6A H 0.8679 0.2585 1.0881 0.064 Uiso 1 1 calc R . .
H6B H 0.7941 0.1338 1.0924 0.064 Uiso 1 1 calc R . .
C7 C 0.9031(4) 0.2968(2) 0.87953(14) 0.0566(7) Uani 1 1 d . . .
H7A H 0.7971 0.2760 0.8684 0.068 Uiso 1 1 calc R . .
H7B H 0.9700 0.2472 0.8501 0.068 Uiso 1 1 calc R . .
C8 C 0.9302(3) 0.42072(19) 0.85868(13) 0.0424(6) Uani 1 1 d . . .
C9 C 0.9912(3) 0.5013(2) 0.90684(15) 0.0505(6) Uani 1 1 d . . .
H9 H 1.0212 0.4788 0.9546 0.061 Uiso 1 1 calc R . .
C10 C 1.0086(4) 0.6157(2) 0.88494(17) 0.0594(7) Uani 1 1 d . . .
H10 H 1.0501 0.6696 0.9180 0.071 Uiso 1 1 calc R . .
C11 C 0.9652(4) 0.6493(3) 0.81523(19) 0.0694(9) Uani 1 1 d . . .
H11 H 0.9769 0.7261 0.8005 0.083 Uiso 1 1 calc R . .
C12 C 0.9042(4) 0.5701(3) 0.76676(18) 0.0750(9) Uani 1 1 d . . .
H12 H 0.8733 0.5933 0.7192 0.090 Uiso 1 1 calc R . .
C13 C 0.8885(4) 0.4565(2) 0.78791(16) 0.0602(8) Uani 1 1 d . . .
H13 H 0.8491 0.4029 0.7541 0.072 Uiso 1 1 calc R . .
C14 C 0.7551(3) -0.07984(19) 0.93298(13) 0.0387(5) Uani 1 1 d . . .
C15 C 0.6029(3) -0.0293(2) 0.82180(14) 0.0528(7) Uani 1 1 d . . .
C16 C 0.6074(5) 0.0782(3) 0.77368(19) 0.0863(11) Uani 1 1 d . . .
H16A H 0.5835 0.1448 0.8037 0.129 Uiso 1 1 calc R . .
H16B H 0.5330 0.0712 0.7342 0.129 Uiso 1 1 calc R . .
H16C H 0.7085 0.0868 0.7526 0.129 Uiso 1 1 calc R . .
C17 C 0.4523(4) -0.0371(4) 0.8628(2) 0.0893(12) Uani 1 1 d . . .
H17A H 0.4505 -0.1066 0.8923 0.134 Uiso 1 1 calc R . .
H17B H 0.3691 -0.0389 0.8273 0.134 Uiso 1 1 calc R . .
H17C H 0.4409 0.0291 0.8948 0.134 Uiso 1 1 calc R . .
C18 C 0.6393(6) -0.1355(3) 0.77678(19) 0.0987(14) Uani 1 1 d . . .
H18A H 0.6344 -0.2026 0.8084 0.148 Uiso 1 1 calc R . .
H18B H 0.7410 -0.1286 0.7561 0.148 Uiso 1 1 calc R . .
H18C H 0.5657 -0.1431 0.7370 0.148 Uiso 1 1 calc R . .

loop_
_atom_site_aniso_label
_atom_site_aniso_U_11
_atom_site_aniso_U_22
_atom_site_aniso_U_33
_atom_site_aniso_U_23
_atom_site_aniso_U_13
_atom_site_aniso_U_12
O1 0.0697(13) 0.0538(10) 0.0492(10) -0.0112(9) -0.0167(10) 0.0083(10)
O2 0.0534(12) 0.0464(10) 0.0697(12) 0.0067(9) 0.0093(10) 0.0096(8)
O3 0.0612(12) 0.0318(8) 0.0527(10) 0.0066(7) -0.0087(9) -0.0028(8)
O4 0.0611(12) 0.0398(9) 0.0615(11) 0.0069(8) -0.0122(10) -0.0160(9)
O5 0.0552(11) 0.0471(9) 0.0447(9) 0.0100(8) -0.0169(8) -0.0096(8)
N1 0.0427(11) 0.0309(9) 0.0402(10) 0.0076(7) -0.0073(9) -0.0043(8)
C1 0.0428(13) 0.0297(10) 0.0402(12) 0.0041(9) 0.0001(10) -0.0024(10)
C2 0.0405(13) 0.0385(12) 0.0477(13) 0.0015(10) -0.0041(11) -0.0030(11)
C3 0.0422(13) 0.0400(12) 0.0474(13) 0.0061(10) -0.0070(11) 0.0041(11)
C4 0.0478(14) 0.0381(12) 0.0440(13) 0.0103(10) -0.0067(12) -0.0022(11)
C5 0.0448(14) 0.0329(11) 0.0461(13) 0.0034(10) -0.0024(11) 0.0005(10)
C6 0.0633(17) 0.0443(13) 0.0523(15) -0.0032(12) 0.0037(14) 0.0067(13)
C7 0.087(2) 0.0361(13) 0.0472(14) -0.0001(11) -0.0014(16) -0.0003(14)
C8 0.0414(13) 0.0376(12) 0.0482(13) 0.0050(10) 0.0044(11) 0.0037(11)
C9 0.0554(16) 0.0431(13) 0.0530(14) 0.0020(12) -0.0027(13) 0.0040(13)
C10 0.0602(18) 0.0412(13) 0.077(2) 0.0008(14) 0.0015(17) -0.0069(13)
C11 0.074(2) 0.0454(16) 0.089(2) 0.0249(16) 0.0028(18) -0.0065(15)
C12 0.091(3) 0.070(2) 0.0642(19) 0.0255(16) -0.0096(19) -0.008(2)
C13 0.070(2) 0.0558(16) 0.0550(16) 0.0063(13) -0.0078(15) -0.0046(15)
C14 0.0437(13) 0.0330(11) 0.0394(12) 0.0012(9) -0.0021(11) -0.0012(11)
C15 0.0507(16) 0.0637(16) 0.0440(14) -0.0001(12) -0.0154(12) -0.0040(13)
C16 0.092(3) 0.101(3) 0.067(2) 0.0314(19) -0.034(2) -0.011(2)
C17 0.052(2) 0.121(3) 0.095(3) 0.021(2) -0.0097(19) 0.001(2)
C18 0.130(4) 0.098(3) 0.069(2) -0.032(2) -0.034(2) 0.014(3)

loop_
_atom_type_symbol
_atom_type_description
_atom_type_scat_dispersion_real
_atom_type_scat_dispersion_imag
_atom_type_scat_source
C C 0.0033 0.0016 'International Tables Vol C Tables 4.2.6.8 and 6.1.1.4'
H H 0.0000 0.0000 'International Tables Vol C Tables 4.2.6.8 and 6.1.1.4'
N N 0.0061 0.0033 'International Tables Vol C Tables 4.2.6.8 and 6.1.1.4'
O O 0.0106 0.0060 'International Tables Vol C Tables 4.2.6.8 and 6.1.1.4'

loop_
_geom_angle_atom_site_label_1
_geom_angle_atom_site_label_2
_geom_angle_atom_site_label_3
_geom_angle
_geom_angle_site_symmetry_1
_geom_angle_site_symmetry_3
_geom_angle_publ_flag
C6 O1 C2 110.07(19) . . ?
C3 O2 H2O 104(2) . . ?
C5 O3 C7 112.89(19) . . ?
C14 O5 C15 121.17(19) . . ?
C14 N1 C4 122.30(18) . . ?
C14 N1 C1 124.45(18) . . ?
C4 N1 C1 112.12(18) . . ?
N1 C1 C5 112.42(19) . . ?
N1 C1 C2 103.47(17) . . ?
C5 C1 C2 103.23(18) . . ?
N1 C1 H1 112.3 . . ?
C5 C1 H1 112.3 . . ?
C2 C1 H1 112.3 . . ?
O1 C2 C3 110.7(2) . . ?
O1 C2 C1 106.26(19) . . ?
C3 C2 C1 104.85(18) . . ?
O1 C2 H2 111.6 . . ?
C3 C2 H2 111.6 . . ?
C1 C2 H2 111.6 . . ?
O2 C3 C4 111.3(2) . . ?
O2 C3 C2 106.3(2) . . ?
C4 C3 C2 102.91(19) . . ?
O2 C3 H3 112.0 . . ?
C4 C3 H3 112.0 . . ?
C2 C3 H3 112.0 . . ?
N1 C4 C3 103.06(19) . . ?
N1 C4 H4A 111.2 . . ?
C3 C4 H4A 111.2 . . ?
N1 C4 H4B 111.2 . . ?
C3 C4 H4B 111.2 . . ?
H4A C4 H4B 109.1 . . ?
O3 C5 C6 108.0(2) . . ?
O3 C5 C1 111.16(19) . . ?
C6 C5 C1 101.91(19) . . ?
O3 C5 H5 111.8 . . ?
C6 C5 H5 111.8 . . ?
C1 C5 H5 111.8 . . ?
O1 C6 C5 106.4(2) . . ?
O1 C6 H6A 110.4 . . ?
C5 C6 H6A 110.4 . . ?
O1 C6 H6B 110.4 . . ?
C5 C6 H6B 110.4 . . ?
H6A C6 H6B 108.6 . . ?
O3 C7 C8 110.6(2) . . ?
O3 C7 H7A 109.5 . . ?
C8 C7 H7A 109.5 . . ?
O3 C7 H7B 109.5 . . ?
C8 C7 H7B 109.5 . . ?
H7A C7 H7B 108.1 . . ?
C9 C8 C13 118.3(2) . . ?
C9 C8 C7 123.4(2) . . ?
C13 C8 C7 118.3(2) . . ?
C8 C9 C10 120.6(3) . . ?
C8 C9 H9 119.7 . . ?
C10 C9 H9 119.7 . . ?
C11 C10 C9 120.1(3) . . ?
C11 C10 H10 120.0 . . ?
C9 C10 H10 120.0 . . ?
C10 C11 C12 119.9(3) . . ?
C10 C11 H11 120.0 . . ?
C12 C11 H11 120.0 . . ?
C11 C12 C13 120.2(3) . . ?
C11 C12 H12 119.9 . . ?
C13 C12 H12 119.9 . . ?
C12 C13 C8 120.9(3) . . ?
C12 C13 H13 119.6 . . ?
C8 C13 H13 119.6 . . ?
O4 C14 N1 124.2(2) . . ?
O4 C14 O5 124.7(2) . . ?
N1 C14 O5 111.07(18) . . ?
O5 C15 C18 109.9(3) . . ?
O5 C15 C17 109.3(2) . . ?
C18 C15 C17 113.4(3) . . ?
O5 C15 C16 102.1(2) . . ?
C18 C15 C16 111.1(3) . . ?
C17 C15 C16 110.5(3) . . ?
C15 C16 H16A 109.5 . . ?
C15 C16 H16B 109.5 . . ?
H16A C16 H16B 109.5 . . ?
C15 C16 H16C 109.5 . . ?
H16A C16 H16C 109.5 . . ?
H16B C16 H16C 109.5 . . ?
C15 C17 H17A 109.5 . . ?
C15 C17 H17B 109.5 . . ?
H17A C17 H17B 109.5 . . ?
C15 C17 H17C 109.5 . . ?
H17A C17 H17C 109.5 . . ?
H17B C17 H17C 109.5 . . ?
C15 C18 H18A 109.5 . . ?
C15 C18 H18B 109.5 . . ?
H18A C18 H18B 109.5 . . ?
C15 C18 H18C 109.5 . . ?
H18A C18 H18C 109.5 . . ?
H18B C18 H18C 109.5 . . ?

loop_
_geom_bond_atom_site_label_1
_geom_bond_atom_site_label_2
_geom_bond_distance
_geom_bond_site_symmetry_2
_geom_bond_publ_flag
O1 C6 1.428(3) . ?
O1 C2 1.430(3) . ?
O2 C3 1.412(3) . ?
O2 H2O 0.94(4) . ?
O3 C5 1.421(3) . ?
O3 C7 1.422(3) . ?
O4 C14 1.213(3) . ?
O5 C14 1.344(3) . ?
O5 C15 1.475(3) . ?
N1 C14 1.335(3) . ?
N1 C4 1.462(3) . ?
N1 C1 1.462(3) . ?
C1 C5 1.524(3) . ?
C1 C2 1.530(3) . ?
C1 H1 0.9800 . ?
C2 C3 1.521(3) . ?
C2 H2 0.9800 . ?
C3 C4 1.514(3) . ?
C3 H3 0.9800 . ?
C4 H4A 0.9700 . ?
C4 H4B 0.9700 . ?
C5 C6 1.505(3) . ?
C5 H5 0.9800 . ?
C6 H6A 0.9700 . ?
C6 H6B 0.9700 . ?
C7 C8 1.496(3) . ?
C7 H7A 0.9700 . ?
C7 H7B 0.9700 . ?
C8 C9 1.373(3) . ?
C8 C13 1.379(4) . ?
C9 C10 1.385(4) . ?
C9 H9 0.9300 . ?
C10 C11 1.358(4) . ?
C10 H10 0.9300 . ?
C11 C12 1.365(4) . ?
C11 H11 0.9300 . ?
C12 C13 1.369(4) . ?
C12 H12 0.9300 . ?
C13 H13 0.9300 . ?
C15 C18 1.499(4) . ?
C15 C17 1.500(5) . ?
C15 C16 1.509(4) . ?
C16 H16A 0.9600 . ?
C16 H16B 0.9600 . ?
C16 H16C 0.9600 . ?
C17 H17A 0.9600 . ?
C17 H17B 0.9600 . ?
C17 H17C 0.9600 . ?
C18 H18A 0.9600 . ?
C18 H18B 0.9600 . ?
C18 H18C 0.9600 . ?
